data_4035135
loop_
_publ_author_name
'Zhang, Jianlin'
'Liu, Xiaohua'
'Guo, Songsong'
'He, Changqiang'
'Xiao, Wanlong'
'Lin, Lili'
'Feng, Xiaoming'

_publ_section_title
;
 Enantioselective Formal [4 + 2] Annulation of ortho-Quinone Methides with
 ortho-Hydroxyphenyl \a,\b-Unsaturated Compounds.
;
_journal_issue 17
_journal_name_full 'The Journal of organic chemistry'
_journal_page_first 10175
_journal_page_last 10185
_journal_paper_doi 10.1021/acs.joc.8b01425
_journal_volume 83
_journal_year 2018
_chemical_absolute_configuration ad
_chemical_formula_moiety '2(C34 H32 O6)'
_chemical_formula_sum 'C68 H63.97 O12'
_chemical_formula_weight 1073.16
_space_group_crystal_system monoclinic
_space_group_IT_number 4
_space_group_name_Hall 'P 2yb'
_space_group_name_H-M_alt 'P 1 21 1'
_atom_sites_solution_hydrogens geom
_atom_sites_solution_primary dual
_audit_creation_date 2017-04-11
_audit_creation_method
;
Olex2 1.2
(compiled 2017.03.28 svn.r3405 for OlexSys, GUI svn.r5335)
;
_cell_angle_alpha 90
_cell_angle_beta 115.986(4)
_cell_angle_gamma 90
_cell_formula_units_Z 2
_cell_length_a 10.7835(3)
_cell_length_b 24.3459(5)
_cell_length_c 11.8380(3)
_cell_measurement_reflns_used 6617
_cell_measurement_temperature 294.7(5)
_cell_measurement_theta_max 72.4230
_cell_measurement_theta_min 4.1480
_cell_volume 2793.67(15)
_computing_cell_refinement
;
CrysAlisPro, Agilent Technologies,
Version 1.171.37.35 (release 13-08-2014 CrysAlis171 .NET)
(compiled Aug 13 2014,18:06:01)
;
_computing_data_collection
;
CrysAlisPro, Agilent Technologies,
Version 1.171.37.35 (release 13-08-2014 CrysAlis171 .NET)
(compiled Aug 13 2014,18:06:01)
;
_computing_data_reduction
;
CrysAlisPro, Agilent Technologies,
Version 1.171.37.35 (release 13-08-2014 CrysAlis171 .NET)
(compiled Aug 13 2014,18:06:01)
;
_computing_molecular_graphics 'Olex2 (Dolomanov et al., 2009)'
_computing_publication_material 'Olex2 (Dolomanov et al., 2009)'
_computing_structure_refinement 'ShelXL (Sheldrick, 2015)'
_computing_structure_solution 'ShelXT (Sheldrick, 2015)'
_diffrn_ambient_environment air
_diffrn_ambient_temperature 294.7(5)
_diffrn_detector 'CCD plate'
_diffrn_detector_area_resol_mean 15.9595
_diffrn_detector_type EosS2
_diffrn_measured_fraction_theta_full 0.999
_diffrn_measured_fraction_theta_max 0.981
_diffrn_measurement_details
;
#__ type_ start__ end____ width___ exp.time_
  1 omega   20.00  104.00   1.0000    2.0300
omega____ theta____ kappa____ phi______ frames
    -       36.2921   57.0000  120.0000 84

#__ type_ start__ end____ width___ exp.time_
  2 omega  -35.00   66.00   1.0000    2.0300
omega____ theta____ kappa____ phi______ frames
    -       36.2921  -19.0000   90.0000 101

#__ type_ start__ end____ width___ exp.time_
  3 omega  -33.00   55.00   1.0000    2.0300
omega____ theta____ kappa____ phi______ frames
    -       36.2921  -38.0000 -120.0000 88

#__ type_ start__ end____ width___ exp.time_
  4 omega    1.00   75.00   1.0000    2.0300
omega____ theta____ kappa____ phi______ frames
    -       36.2921  -99.0000   30.0000 74

#__ type_ start__ end____ width___ exp.time_
  5 omega   20.00  104.00   1.0000    2.0300
omega____ theta____ kappa____ phi______ frames
    -       36.2921   57.0000  -30.0000 84

#__ type_ start__ end____ width___ exp.time_
  6 omega   23.00   90.00   1.0000    2.0300
omega____ theta____ kappa____ phi______ frames
    -       36.2921 -125.0000  120.0000 67

#__ type_ start__ end____ width___ exp.time_
  7 omega   40.00  135.00   1.0000   12.0000
omega____ theta____ kappa____ phi______ frames
    -      108.0000  -77.0000  -60.0000 95

#__ type_ start__ end____ width___ exp.time_
  8 omega   38.00   91.00   1.0000   12.0000
omega____ theta____ kappa____ phi______ frames
    -      108.0000  -30.0000 -120.0000 53

#__ type_ start__ end____ width___ exp.time_
  9 omega   38.00   91.00   1.0000   12.0000
omega____ theta____ kappa____ phi______ frames
    -      108.0000  -30.0000  120.0000 53

#__ type_ start__ end____ width___ exp.time_
 10 omega   38.00   91.00   1.0000   12.0000
omega____ theta____ kappa____ phi______ frames
    -      108.0000  -30.0000   30.0000 53

#__ type_ start__ end____ width___ exp.time_
 11 omega   40.00   98.00   1.0000   12.0000
omega____ theta____ kappa____ phi______ frames
    -      108.0000  -45.0000   90.0000 58

#__ type_ start__ end____ width___ exp.time_
 12 omega  100.00  178.00   1.0000   12.0000
omega____ theta____ kappa____ phi______ frames
    -      108.0000  111.0000   60.0000 78

#__ type_ start__ end____ width___ exp.time_
 13 omega   38.00   91.00   1.0000   12.0000
omega____ theta____ kappa____ phi______ frames
    -      108.0000  -30.0000  -90.0000 53

#__ type_ start__ end____ width___ exp.time_
 14 omega   38.00   91.00   1.0000   12.0000
omega____ theta____ kappa____ phi______ frames
    -      108.0000  -30.0000  -60.0000 53

#__ type_ start__ end____ width___ exp.time_
 15 omega   81.00  176.00   1.0000   12.0000
omega____ theta____ kappa____ phi______ frames
    -      108.0000   77.0000   60.0000 95

#__ type_ start__ end____ width___ exp.time_
 16 omega   38.00  116.00   1.0000   12.0000
omega____ theta____ kappa____ phi______ frames
    -      108.0000 -111.0000  120.0000 78

#__ type_ start__ end____ width___ exp.time_
 17 omega   10.00   80.00   1.0000    2.0300
omega____ theta____ kappa____ phi______ frames
    -       36.2921   77.0000 -150.0000 70
;
_diffrn_measurement_device 'four-circle diffractometer'
_diffrn_measurement_device_type 'New Gemini, Dual, Cu at zero, EosS2'
_diffrn_measurement_method '\w scans'
_diffrn_orient_matrix_UB_11 -0.0491555000
_diffrn_orient_matrix_UB_12 -0.0563790000
_diffrn_orient_matrix_UB_13 -0.0627388000
_diffrn_orient_matrix_UB_21 -0.1510296000
_diffrn_orient_matrix_UB_22 0.0177639000
_diffrn_orient_matrix_UB_23 -0.0429520000
_diffrn_orient_matrix_UB_31 -0.0040758000
_diffrn_orient_matrix_UB_32 0.0225663000
_diffrn_orient_matrix_UB_33 -0.1232408000
_diffrn_radiation_monochromator graphite
_diffrn_radiation_probe x-ray
_diffrn_radiation_type CuK\a
_diffrn_radiation_wavelength 1.54184
_diffrn_reflns_av_R_equivalents 0.0253
_diffrn_reflns_av_unetI/netI 0.0321
_diffrn_reflns_Laue_measured_fraction_full 0.999
_diffrn_reflns_Laue_measured_fraction_max 0.981
_diffrn_reflns_limit_h_max 13
_diffrn_reflns_limit_h_min -11
_diffrn_reflns_limit_k_max 30
_diffrn_reflns_limit_k_min -26
_diffrn_reflns_limit_l_max 10
_diffrn_reflns_limit_l_min -14
_diffrn_reflns_number 16172
_diffrn_reflns_point_group_measured_fraction_full 0.858
_diffrn_reflns_point_group_measured_fraction_max 0.824
_diffrn_reflns_theta_full 67.684
_diffrn_reflns_theta_max 72.510
_diffrn_reflns_theta_min 4.562
_diffrn_source 'Enhance (Cu) X-ray Source'
_exptl_absorpt_coefficient_mu 0.702
_exptl_absorpt_correction_T_max 1.00000
_exptl_absorpt_correction_T_min 0.84741
_exptl_absorpt_correction_type multi-scan
_exptl_absorpt_process_details
;
CrysAlisPro, Agilent Technologies,
Version 1.171.37.35 (release 13-08-2014 CrysAlis171 .NET)
(compiled Aug 13 2014,18:06:01)
Empirical absorption correction using spherical harmonics,
 implemented in SCALE3 ABSPACK scaling algorithm.
;
_exptl_crystal_colour 'clear light colourless'
_exptl_crystal_colour_lustre clear
_exptl_crystal_colour_modifier light
_exptl_crystal_colour_primary colourless
_exptl_crystal_density_diffrn 1.276
_exptl_crystal_description block
_exptl_crystal_F_000 1136
_exptl_crystal_size_max 0.7
_exptl_crystal_size_mid 0.4
_exptl_crystal_size_min 0.3
_refine_diff_density_max 0.788
_refine_diff_density_min -0.313
_refine_diff_density_rms 0.065
_refine_ls_abs_structure_details
;
 Flack x determined using 2881 quotients [(I+)-(I-)]/[(I+)+(I-)]
 (Parsons, Flack and Wagner, Acta Cryst. B69 (2013) 249-259).
;
_refine_ls_abs_structure_Flack 0.06(11)
_refine_ls_extinction_method none
_refine_ls_goodness_of_fit_ref 1.029
_refine_ls_hydrogen_treatment constr
_refine_ls_matrix_type full
_refine_ls_number_parameters 742
_refine_ls_number_reflns 9135
_refine_ls_number_restraints 1
_refine_ls_restrained_S_all 1.029
_refine_ls_R_factor_all 0.0723
_refine_ls_R_factor_gt 0.0679
_refine_ls_shift/su_max 0.000
_refine_ls_shift/su_mean 0.000
_refine_ls_structure_factor_coef Fsqd
_refine_ls_weighting_details 'w=1/[\s^2^(Fo^2^)+(0.1400P)^2^+0.2960P] where P=(Fo^2^+2Fc^2^)/3'
_refine_ls_weighting_scheme calc
_refine_ls_wR_factor_gt 0.1837
_refine_ls_wR_factor_ref 0.1933
_reflns_Friedel_coverage 0.639
_reflns_Friedel_fraction_full 0.709
_reflns_Friedel_fraction_max 0.659
_reflns_number_gt 8281
_reflns_number_total 9135
_reflns_threshold_expression 'I > 2\s(I)'
_cod_data_source_file jo8b01425_si_002.cif
_cod_data_source_block fxm-zjl-44-asl
_cod_database_code 4035135
_shelx_shelxl_version_number 2014/7
_shelx_space_group_comment
;
The symmetry employed for this shelxl refinement is uniquely defined
by the following loop, which should always be used as a source of
symmetry information in preference to the above space-group names.
They are only intended as comments.
;
_reflns_odcompleteness_completeness 99.92
_reflns_odcompleteness_iscentric 1
_reflns_odcompleteness_theta 66.97
_olex2_refinement_description
;
1. Fixed Uiso
 At 1.2 times of:
  All C(H) groups, All C(H,H) groups
 At 1.5 times of:
  All C(H,H,H) groups, All O(H) groups
2. Others
 Sof(H01D)=Sof(O00L)=Sof(H00L)=1-FVAR(1)
 Sof(O00K)=Sof(H00K)=Sof(H01A)=FVAR(1)
3.a Ternary CH refined with riding coordinates:
 C00C(H00C), C00H(H00H), C00U(H00U), C00W(H00W), C018(H018), C01F(H01F)
3.b Secondary CH2 refined with riding coordinates:
 C01T(H01g,H01h), C01Y(H01j,H01k)
3.c Aromatic/amide H refined with riding coordinates:
 C00S(H00S), C00X(H00X), C00Y(H00Y), C00Z(H00Z), C011(H011), C012(H012),
 C013(H013), C015(H015), C016(H016), C017(H017), C019(H019), C01A(H01A),
 C01B(H01B), C01C(H01C), C01D(H01D), C01E(H01E), C01I(H01I), C01L(H01L),
 C01M(H01M), C01N(H01N), C01O(H01O), C01P(H01P), C01Q(H01Q), C01R(H01R),
 C01S(H01S), C01U(H01U), C01W(H01W), C01Z(H01Z), C021(H021)
3.d Idealised Me refined as rotating group:
 C020(H02m,H02n,H02o), C022(H02a,H02b,H02c), C023(H02d,H02e,H02f), C024(H02p,
 H02q,H02r), C025(H02g,H02h,H02i), C026(H02s,H02t,H02u), C027(H02v,H02w,H02x),
 C028(H02j,H02k,H02l)
3.e Idealised tetrahedral OH refined as rotating group:
 O00G(H00G), O00K(H00K), O00L(H00L)
;
_olex2_date_sample_data_collection 2017-04-10
_olex2_submission_special_instructions 'No special instructions were received'

loop_
_space_group_symop_operation_xyz
'x, y, z'
'-x, y+1/2, -z'

loop_
_atom_site_label
_atom_site_type_symbol
_atom_site_fract_x
_atom_site_fract_y
_atom_site_fract_z
_atom_site_U_iso_or_equiv
_atom_site_adp_type
_atom_site_occupancy
_atom_site_site_symmetry_order
_atom_site_calc_flag
_atom_site_refinement_flags_posn
_atom_site_refinement_flags_occupancy
_atom_site_disorder_assembly
_atom_site_disorder_group
O001 O 0.5832(3) 0.40351(11) 0.5070(2) 0.0460(7) Uani 1 1 d . . . .
O002 O 0.4178(3) 0.89549(11) -0.0017(2) 0.0441(6) Uani 1 1 d . . . .
O003 O 0.4523(3) 0.30980(13) 0.1690(2) 0.0492(7) Uani 1 1 d . . . .
O004 O 0.5500(3) 0.80228(13) 0.3377(2) 0.0507(7) Uani 1 1 d . . . .
O005 O 0.0583(4) 0.88091(16) -0.4204(3) 0.0641(9) Uani 1 1 d . . . .
O006 O 0.4538(5) 0.55648(13) 0.0420(4) 0.0709(10) Uani 1 1 d . . . .
O007 O 0.9414(4) 0.38875(18) 0.9264(3) 0.0715(10) Uani 1 1 d . . . .
O008 O 1.0077(4) 0.30208(18) 0.8948(3) 0.0754(11) Uani 1 1 d . . . .
O009 O -0.0094(4) 0.79498(17) -0.3880(3) 0.0726(10) Uani 1 1 d . . . .
O00A O 0.5744(6) 0.06426(15) 0.4327(4) 0.0917(14) Uani 1 1 d . . . .
C00B C 0.6834(3) 0.74602(15) 0.2709(3) 0.0367(7) Uani 1 1 d . . . .
C00C C 0.5217(4) 0.38268(14) 0.3801(3) 0.0362(7) Uani 1 1 d . . . .
H00C H 0.5835 0.3905 0.3413 0.043 Uiso 1 1 calc R . . .
C00D C 0.3206(3) 0.25187(15) 0.2353(3) 0.0361(7) Uani 1 1 d . . . .
C00E C 0.3882(4) 0.41328(14) 0.3094(3) 0.0354(7) Uani 1 1 d . . . .
C00F C 0.5783(3) 0.78903(15) 0.2525(3) 0.0360(7) Uani 1 1 d . . . .
O00G O 0.6965(4) 0.88617(19) 0.0418(3) 0.0683(9) Uani 1 1 d . . . .
H00G H 0.6140 0.8830 -0.0050 0.102 Uiso 1 1 calc GR . . .
C00H C 0.4797(4) 0.87501(14) 0.1256(3) 0.0367(7) Uani 1 1 d . . . .
H00H H 0.4179 0.8826 0.1645 0.044 Uiso 1 1 calc R . . .
C00I C 0.4243(3) 0.29625(14) 0.2537(3) 0.0350(7) Uani 1 1 d . . . .
C00J C 0.6914(3) 0.37421(15) 0.5951(3) 0.0370(7) Uani 1 1 d . . . .
O00K O 0.4917(4) 0.46724(19) 0.2069(4) 0.0572(14) Uani 0.700(9) 1 d . P A 1
H00K H 0.4783 0.4964 0.1689 0.086 Uiso 0.700(9) 1 calc GR P A 1
C00L C 0.3090(3) 0.86598(15) -0.0899(3) 0.0371(7) Uani 1 1 d . . . .
C00M C 0.1373(4) 0.86396(18) -0.2989(3) 0.0453(9) Uani 1 1 d . . . .
C00N C 0.8616(4) 0.37234(19) 0.8049(4) 0.0486(9) Uani 1 1 d . . . .
C00O C 0.6121(4) 0.90588(15) 0.1953(3) 0.0379(7) Uani 1 1 d . . . .
C00P C 0.2732(3) 0.81391(15) -0.0680(3) 0.0368(7) Uani 1 1 d . . . .
C00Q C 0.7280(4) 0.32234(15) 0.5743(3) 0.0369(7) Uani 1 1 d . . . .
C00R C 0.7130(4) 0.90829(18) 0.1521(4) 0.0450(8) Uani 1 1 d . . . .
C00S C 0.5865(4) 0.20785(16) 0.5282(3) 0.0432(8) Uani 1 1 d . . . .
H00S H 0.5658 0.2295 0.5824 0.052 Uiso 1 1 calc R . . .
C00T C 0.8593(4) 0.65678(18) 0.2958(3) 0.0458(9) Uani 1 1 d . . . .
C00U C 0.4984(3) 0.81266(14) 0.1218(3) 0.0326(7) Uani 1 1 d . . . .
H00U H 0.5488 0.8049 0.0720 0.039 Uiso 1 1 calc R . . .
C00V C 0.1478(4) 0.16020(18) 0.2062(3) 0.0468(9) Uani 1 1 d . . . .
C00W C 0.5040(3) 0.32040(14) 0.3838(3) 0.0328(7) Uani 1 1 d . . . .
H00W H 0.4546 0.3123 0.4344 0.039 Uiso 1 1 calc R . . .
C00X C 0.6756(5) 0.19871(18) 0.3775(4) 0.0525(10) Uani 1 1 d . . . .
H00X H 0.7159 0.2140 0.3296 0.063 Uiso 1 1 calc R . . .
C00Y C 0.8479(5) 0.7005(2) 0.2167(4) 0.0533(10) Uani 1 1 d . . . .
H00Y H 0.9006 0.7006 0.1721 0.064 Uiso 1 1 calc R . . .
C00Z C 0.1718(5) 0.1992(2) 0.2983(4) 0.0547(10) Uani 1 1 d . . . .
H00Z H 0.1292 0.1954 0.3512 0.066 Uiso 1 1 calc R . . .
C010 C 0.6396(4) 0.23256(15) 0.4537(3) 0.0368(7) Uani 1 1 d . . . .
C011 C 0.7597(4) 0.74391(18) 0.2028(4) 0.0482(9) Uani 1 1 d . . . .
H011 H 0.7517 0.7721 0.1469 0.058 Uiso 1 1 calc R . . .
C012 C 0.4526(5) 0.64857(16) -0.0361(4) 0.0469(8) Uani 1 1 d . . . .
H012 H 0.4892 0.6363 -0.0896 0.056 Uiso 1 1 calc R . . .
C013 C 0.4234(4) 0.70387(15) -0.0323(3) 0.0434(8) Uani 1 1 d . . . .
H013 H 0.4400 0.7282 -0.0847 0.052 Uiso 1 1 calc R . . .
C014 C 0.3707(4) 0.72405(15) 0.0464(3) 0.0382(8) Uani 1 1 d . . . .
C015 C 0.1621(4) 0.78711(17) -0.1659(4) 0.0442(8) Uani 1 1 d . . . .
H015 H 0.1329 0.7527 -0.1534 0.053 Uiso 1 1 calc R . . .
C016 C 0.2418(4) 0.89249(17) -0.2067(3) 0.0436(8) Uani 1 1 d . . . .
H016 H 0.2670 0.9275 -0.2204 0.052 Uiso 1 1 calc R . . .
C017 C 0.2579(5) 0.24387(18) 0.3140(4) 0.0495(9) Uani 1 1 d . . . .
H017 H 0.2736 0.2688 0.3784 0.059 Uiso 1 1 calc R . . .
C018 C 0.3543(4) 0.78552(15) 0.0575(3) 0.0361(7) Uani 1 1 d . . . .
H018 H 0.3065 0.7916 0.1103 0.043 Uiso 1 1 calc R . . .
C019 C 0.3438(5) 0.68628(19) 0.1209(4) 0.0516(10) Uani 1 1 d . . . .
H019 H 0.3057 0.6983 0.1734 0.062 Uiso 1 1 calc R . . .
C01A C 0.2772(5) 0.40417(19) 0.3347(4) 0.0507(9) Uani 1 1 d . . . .
H01A H 0.2854 0.3798 0.3981 0.061 Uiso 0.700(9) 1 calc R P A 1
C01B C 0.8368(4) 0.29513(18) 0.6718(4) 0.0453(8) Uani 1 1 d . . . .
H01B H 0.8651 0.2605 0.6592 0.054 Uiso 1 1 calc R . . .
C01C C 0.5630(5) 0.15199(18) 0.5248(4) 0.0521(10) Uani 1 1 d . . . .
H01C H 0.5266 0.1363 0.5754 0.063 Uiso 1 1 calc R . . .
C01D C 0.3750(4) 0.45280(19) 0.2201(4) 0.0495(9) Uani 1 1 d . . . .
H01D H 0.4516 0.4621 0.2074 0.059 Uiso 0.300(9) 1 calc R P A 2
C01E C 0.7584(4) 0.40053(16) 0.7129(4) 0.0445(8) Uani 1 1 d . . . .
H01E H 0.7329 0.4355 0.7266 0.053 Uiso 1 1 calc R . . .
C01F C 0.6494(3) 0.29416(15) 0.4474(3) 0.0356(7) Uani 1 1 d . . . .
H01F H 0.6970 0.3026 0.3955 0.043 Uiso 1 1 calc R . . .
C01G C 0.4268(5) 0.61190(16) 0.0401(4) 0.0508(10) Uani 1 1 d . . . .
C01H C 0.9007(4) 0.32071(19) 0.7864(4) 0.0473(9) Uani 1 1 d . . . .
C01I C 0.1394(5) 0.46664(19) 0.1721(4) 0.0552(10) Uani 1 1 d . . . .
H01I H 0.0544 0.4828 0.1231 0.066 Uiso 1 1 calc R . . .
C01J C 0.0984(4) 0.81297(19) -0.2796(4) 0.0468(9) Uani 1 1 d . . . .
C01K C 0.5948(5) 0.11950(16) 0.4443(4) 0.0589(12) Uani 1 1 d . . . .
C01L C 0.2886(5) 0.2154(2) 0.1368(4) 0.0580(12) Uani 1 1 d . . . .
H01L H 0.3230 0.2213 0.0783 0.070 Uiso 1 1 calc R . . .
C01M C 0.7018(5) 0.7043(2) 0.3564(4) 0.0568(12) Uani 1 1 d . . . .
H01M H 0.6568 0.7061 0.4077 0.068 Uiso 1 1 calc R . . .
C01N C 0.7862(6) 0.6602(2) 0.3660(4) 0.0638(13) Uani 1 1 d . . . .
H01N H 0.7939 0.6319 0.4216 0.077 Uiso 1 1 calc R . . .
C01O C 0.2503(5) 0.4785(2) 0.1499(4) 0.0558(10) Uani 1 1 d . . . .
H01O H 0.2421 0.5037 0.0879 0.067 Uiso 1 1 calc R . . .
C01P C 0.3730(6) 0.63092(19) 0.1184(4) 0.0595(12) Uani 1 1 d . . . .
H01P H 0.3558 0.6065 0.1702 0.071 Uiso 1 1 calc R . . .
C01Q C 0.8589(5) 0.9608(2) 0.3332(5) 0.0623(12) Uani 1 1 d . . . .
H01Q H 0.9416 0.9790 0.3794 0.075 Uiso 1 1 calc R . . .
C01R C 0.6374(5) 0.9320(2) 0.3078(4) 0.0625(12) Uani 1 1 d . . . .
H01R H 0.5711 0.9309 0.3380 0.075 Uiso 1 1 calc R . . .
C01S C 0.6520(6) 0.1434(2) 0.3726(4) 0.0673(15) Uani 1 1 d . . . .
H01S H 0.6749 0.1215 0.3200 0.081 Uiso 1 1 calc R . . .
C01T C 1.0303(5) 0.3434(2) 0.9868(4) 0.0594(12) Uani 1 1 d . . . .
H01G H 1.1259 0.3552 1.0233 0.071 Uiso 1 1 calc R . . .
H01H H 1.0102 0.3291 1.0534 0.071 Uiso 1 1 calc R . . .
C01U C 0.2061(6) 0.1703(2) 0.1246(4) 0.0649(13) Uani 1 1 d . . . .
H01U H 0.1889 0.1458 0.0592 0.078 Uiso 1 1 calc R . . .
C01V C 0.9422(5) 0.6055(2) 0.2981(4) 0.0561(11) Uani 1 1 d . . . .
C01W C 0.8372(5) 0.9353(2) 0.2231(5) 0.0569(10) Uani 1 1 d . . . .
H01W H 0.9057 0.9359 0.1954 0.068 Uiso 1 1 calc R . . .
C01X C 0.0658(5) 0.1080(2) 0.2011(4) 0.0570(11) Uani 1 1 d . . . .
C01Y C -0.0297(5) 0.8361(2) -0.4803(4) 0.0611(12) Uani 1 1 d . . . .
H01J H -0.0082 0.8214 -0.5459 0.073 Uiso 1 1 calc R . . .
H01K H -0.1251 0.8481 -0.5184 0.073 Uiso 1 1 calc R . . .
C01Z C 0.1526(5) 0.4310(2) 0.2663(5) 0.0596(11) Uani 1 1 d . . . .
H01Z H 0.0782 0.4247 0.2845 0.072 Uiso 1 1 calc R . . .
C020 C 1.0654(6) 0.6190(3) 0.2710(6) 0.0771(16) Uani 1 1 d . . . .
H02M H 1.0326 0.6335 0.1875 0.116 Uiso 1 1 calc GR . . .
H02N H 1.1177 0.5862 0.2781 0.116 Uiso 1 1 calc GR . . .
H02O H 1.1229 0.6458 0.3305 0.116 Uiso 1 1 calc GR . . .
C021 C 0.7602(6) 0.9597(3) 0.3754(5) 0.0738(15) Uani 1 1 d . . . .
H021 H 0.7752 0.9775 0.4498 0.089 Uiso 1 1 calc R . . .
C022 C 0.5403(8) 0.0375(2) 0.5173(7) 0.098(2) Uani 1 1 d . . . .
H02A H 0.4514 0.0498 0.5071 0.148 Uiso 1 1 calc GR . . .
H02B H 0.6081 0.0455 0.6011 0.148 Uiso 1 1 calc GR . . .
H02C H 0.5376 -0.0013 0.5027 0.148 Uiso 1 1 calc GR . . .
C023 C -0.0594(6) 0.1207(3) 0.2258(7) 0.0831(17) Uani 1 1 d . . . .
H02D H -0.0289 0.1372 0.3073 0.125 Uiso 1 1 calc GR . . .
H02E H -0.1080 0.0873 0.2228 0.125 Uiso 1 1 calc GR . . .
H02F H -0.1197 0.1456 0.1628 0.125 Uiso 1 1 calc GR . . .
C024 C 0.4877(8) 0.5346(2) -0.0515(6) 0.0827(18) Uani 1 1 d . . . .
H02P H 0.4123 0.5404 -0.1328 0.124 Uiso 1 1 calc GR . . .
H02Q H 0.5052 0.4959 -0.0375 0.124 Uiso 1 1 calc GR . . .
H02R H 0.5687 0.5525 -0.0478 0.124 Uiso 1 1 calc GR . . .
C025 C 0.1614(7) 0.0707(3) 0.3094(7) 0.0816(16) Uani 1 1 d . . . .
H02G H 0.2413 0.0613 0.2973 0.122 Uiso 1 1 calc GR . . .
H02H H 0.1129 0.0378 0.3105 0.122 Uiso 1 1 calc GR . . .
H02I H 0.1897 0.0897 0.3878 0.122 Uiso 1 1 calc GR . . .
C026 C 0.8448(7) 0.5673(3) 0.1925(7) 0.0812(17) Uani 1 1 d . . . .
H02S H 0.7674 0.5575 0.2081 0.122 Uiso 1 1 calc GR . . .
H02T H 0.8936 0.5346 0.1904 0.122 Uiso 1 1 calc GR . . .
H02U H 0.8127 0.5859 0.1132 0.122 Uiso 1 1 calc GR . . .
C027 C 0.9988(10) 0.5767(4) 0.4247(7) 0.109(3) Uani 1 1 d . . . .
H02V H 1.0591 0.6011 0.4888 0.164 Uiso 1 1 calc GR . . .
H02W H 1.0491 0.5445 0.4222 0.164 Uiso 1 1 calc GR . . .
H02X H 0.9238 0.5661 0.4431 0.164 Uiso 1 1 calc GR . . .
C028 C 0.0137(11) 0.0792(4) 0.0781(7) 0.118(4) Uani 1 1 d . . . .
H02J H -0.0460 0.1034 0.0128 0.176 Uiso 1 1 calc GR . . .
H02K H -0.0367 0.0471 0.0803 0.176 Uiso 1 1 calc GR . . .
H02L H 0.0901 0.0687 0.0618 0.176 Uiso 1 1 calc GR . . .
O00L O 0.3009(16) 0.3848(9) 0.4574(16) 0.095(5) Uani 0.300(9) 1 d . P A 2
H00L H 0.3841 0.3823 0.5019 0.142 Uiso 0.300(9) 1 calc GR P A 2

loop_
_atom_site_aniso_label
_atom_site_aniso_U_11
_atom_site_aniso_U_22
_atom_site_aniso_U_33
_atom_site_aniso_U_23
_atom_site_aniso_U_13
_atom_site_aniso_U_12
O001 0.0470(14) 0.0354(15) 0.0423(13) -0.0029(10) 0.0072(11) 0.0044(11)
O002 0.0448(14) 0.0345(14) 0.0408(12) 0.0029(10) 0.0075(10) -0.0023(10)
O003 0.0634(17) 0.0522(17) 0.0375(12) 0.0057(11) 0.0270(12) -0.0036(13)
O004 0.0686(17) 0.0518(17) 0.0407(12) -0.0005(11) 0.0324(12) 0.0082(13)
O005 0.0551(17) 0.074(2) 0.0435(14) 0.0117(14) 0.0039(13) 0.0005(16)
O006 0.098(3) 0.0312(16) 0.076(2) 0.0139(14) 0.0317(19) -0.0015(15)
O007 0.0631(19) 0.085(3) 0.0433(15) -0.0178(16) 0.0020(13) 0.0044(18)
O008 0.069(2) 0.082(3) 0.0450(15) -0.0035(15) -0.0029(14) 0.0207(19)
O009 0.065(2) 0.076(2) 0.0484(15) -0.0028(15) -0.0013(14) -0.0181(18)
O00A 0.138(4) 0.0305(17) 0.082(2) -0.0046(16) 0.025(2) 0.002(2)
C00B 0.0386(16) 0.0392(19) 0.0303(14) 0.0002(12) 0.0132(12) 0.0004(13)
C00C 0.0385(16) 0.0299(17) 0.0402(16) 0.0052(12) 0.0171(13) 0.0012(13)
C00D 0.0380(16) 0.0373(18) 0.0306(14) 0.0013(12) 0.0128(12) 0.0014(13)
C00E 0.0391(16) 0.0298(16) 0.0348(14) 0.0003(12) 0.0138(12) 0.0019(13)
C00F 0.0394(16) 0.0361(18) 0.0325(14) 0.0004(12) 0.0159(12) -0.0036(13)
O00G 0.065(2) 0.087(3) 0.0594(18) -0.0120(17) 0.0335(16) -0.0152(19)
C00H 0.0379(16) 0.0337(19) 0.0377(15) -0.0019(12) 0.0160(13) 0.0014(13)
C00I 0.0389(16) 0.0344(18) 0.0311(14) 0.0024(12) 0.0148(12) 0.0048(13)
C00J 0.0320(16) 0.0388(19) 0.0381(15) 0.0038(13) 0.0134(13) -0.0026(13)
O00K 0.054(2) 0.049(2) 0.078(3) 0.039(2) 0.038(2) 0.0153(18)
C00L 0.0298(15) 0.0394(19) 0.0412(16) -0.0030(13) 0.0147(13) 0.0035(13)
C00M 0.0369(18) 0.055(2) 0.0399(17) 0.0053(15) 0.0136(14) 0.0096(16)
C00N 0.0383(18) 0.060(3) 0.0403(18) -0.0069(16) 0.0110(15) -0.0095(17)
C00O 0.0388(17) 0.0336(18) 0.0363(15) -0.0009(12) 0.0119(13) -0.0008(13)
C00P 0.0340(16) 0.0382(19) 0.0377(15) -0.0029(13) 0.0152(13) 0.0011(13)
C00Q 0.0357(16) 0.0401(19) 0.0337(15) 0.0005(13) 0.0142(13) -0.0019(13)
C00R 0.0441(19) 0.046(2) 0.0467(18) 0.0003(15) 0.0211(15) -0.0036(16)
C00S 0.055(2) 0.0348(18) 0.0430(16) 0.0001(14) 0.0241(15) 0.0041(15)
C00T 0.0437(19) 0.049(2) 0.0363(16) 0.0028(14) 0.0098(14) 0.0101(16)
C00U 0.0329(15) 0.0332(17) 0.0325(14) -0.0016(11) 0.0149(12) -0.0005(12)
C00V 0.0440(19) 0.050(2) 0.0358(16) -0.0010(15) 0.0081(14) -0.0077(16)
C00W 0.0351(15) 0.0328(17) 0.0312(14) 0.0026(11) 0.0150(12) 0.0011(12)
C00X 0.073(3) 0.049(2) 0.0394(17) 0.0038(15) 0.0284(17) 0.018(2)
C00Y 0.058(2) 0.060(3) 0.051(2) 0.0110(18) 0.0333(18) 0.017(2)
C00Z 0.062(2) 0.062(3) 0.051(2) -0.0119(19) 0.0347(19) -0.020(2)
C010 0.0409(16) 0.0369(18) 0.0285(13) 0.0010(12) 0.0114(12) 0.0074(13)
C011 0.056(2) 0.047(2) 0.0492(19) 0.0131(16) 0.0305(17) 0.0102(17)
C012 0.061(2) 0.0327(18) 0.0456(18) 0.0010(14) 0.0221(16) -0.0018(16)
C013 0.059(2) 0.0322(18) 0.0411(16) 0.0053(13) 0.0235(15) -0.0025(15)
C014 0.0397(16) 0.0380(19) 0.0322(14) 0.0018(12) 0.0113(12) -0.0098(14)
C015 0.0395(17) 0.044(2) 0.0450(18) -0.0013(15) 0.0145(14) -0.0033(15)
C016 0.0366(17) 0.045(2) 0.0453(18) 0.0065(15) 0.0140(14) 0.0052(15)
C017 0.062(2) 0.048(2) 0.0487(19) -0.0132(16) 0.0335(18) -0.0106(18)
C018 0.0380(16) 0.0365(19) 0.0365(15) -0.0024(13) 0.0187(13) -0.0020(13)
C019 0.067(2) 0.051(2) 0.0395(17) -0.0014(15) 0.0256(17) -0.0160(19)
C01A 0.052(2) 0.050(2) 0.058(2) 0.0088(17) 0.0312(18) 0.0078(18)
C01B 0.0410(18) 0.047(2) 0.0421(17) 0.0041(15) 0.0129(14) 0.0046(16)
C01C 0.063(2) 0.037(2) 0.050(2) 0.0069(16) 0.0198(18) 0.0050(17)
C01D 0.055(2) 0.043(2) 0.053(2) 0.0143(16) 0.0267(17) 0.0082(17)
C01E 0.0413(18) 0.039(2) 0.0477(19) -0.0092(15) 0.0147(15) -0.0053(14)
C01F 0.0364(16) 0.0404(19) 0.0306(14) 0.0046(12) 0.0154(12) 0.0017(13)
C01G 0.062(2) 0.0322(19) 0.0421(17) 0.0057(14) 0.0081(16) -0.0073(16)
C01H 0.0358(18) 0.056(2) 0.0411(17) 0.0015(16) 0.0088(14) -0.0010(16)
C01I 0.044(2) 0.053(2) 0.058(2) -0.0019(18) 0.0117(17) 0.0135(18)
C01J 0.0348(17) 0.054(2) 0.0433(18) -0.0060(16) 0.0094(14) 0.0007(16)
C01K 0.074(3) 0.028(2) 0.050(2) -0.0054(14) 0.0034(19) 0.0102(18)
C01L 0.070(3) 0.071(3) 0.0405(18) -0.0180(18) 0.0316(18) -0.026(2)
C01M 0.068(3) 0.070(3) 0.0432(18) 0.0247(19) 0.0341(19) 0.029(2)
C01N 0.078(3) 0.063(3) 0.056(2) 0.028(2) 0.035(2) 0.026(2)
C01O 0.059(2) 0.053(3) 0.050(2) 0.0164(17) 0.0196(18) 0.0146(19)
C01P 0.082(3) 0.042(2) 0.050(2) 0.0094(17) 0.025(2) -0.019(2)
C01Q 0.052(2) 0.058(3) 0.061(2) -0.008(2) 0.0095(19) -0.016(2)
C01R 0.067(3) 0.073(3) 0.051(2) -0.022(2) 0.0280(19) -0.010(2)
C01S 0.111(4) 0.047(3) 0.044(2) -0.0024(17) 0.034(2) 0.025(3)
C01T 0.046(2) 0.087(4) 0.0368(18) 0.0001(19) 0.0099(15) -0.002(2)
C01U 0.077(3) 0.072(3) 0.049(2) -0.028(2) 0.030(2) -0.028(2)
C01V 0.053(2) 0.056(3) 0.052(2) 0.0037(19) 0.0164(18) 0.019(2)
C01W 0.045(2) 0.059(3) 0.067(2) -0.007(2) 0.0255(19) -0.0141(19)
C01X 0.053(2) 0.056(3) 0.050(2) -0.0036(19) 0.0120(17) -0.016(2)
C01Y 0.045(2) 0.082(3) 0.043(2) -0.003(2) 0.0072(16) -0.001(2)
C01Z 0.048(2) 0.057(3) 0.081(3) 0.006(2) 0.035(2) 0.0105(19)
C020 0.055(3) 0.077(4) 0.093(4) -0.009(3) 0.026(3) 0.020(3)
C021 0.076(3) 0.083(4) 0.055(2) -0.033(2) 0.022(2) -0.020(3)
C022 0.111(5) 0.032(2) 0.108(5) 0.005(3) 0.007(4) -0.001(3)
C023 0.066(3) 0.072(4) 0.109(5) 0.004(3) 0.035(3) -0.019(3)
C024 0.121(5) 0.032(2) 0.079(3) -0.006(2) 0.029(3) 0.002(3)
C025 0.085(4) 0.057(3) 0.093(4) 0.009(3) 0.030(3) -0.004(3)
C026 0.079(4) 0.062(3) 0.100(4) -0.019(3) 0.038(3) 0.000(3)
C027 0.130(6) 0.113(6) 0.090(4) 0.051(4) 0.052(4) 0.084(5)
C028 0.156(7) 0.125(7) 0.076(4) -0.046(4) 0.054(5) -0.095(6)
O00L 0.065(8) 0.121(14) 0.095(10) 0.013(9) 0.033(7) 0.020(9)

loop_
_atom_type_symbol
_atom_type_description
_atom_type_scat_dispersion_real
_atom_type_scat_dispersion_imag
_atom_type_scat_source
C C 0.0181 0.0091 'International Tables Vol C Tables 4.2.6.8 and 6.1.1.4'
H H 0.0000 0.0000 'International Tables Vol C Tables 4.2.6.8 and 6.1.1.4'
O O 0.0492 0.0322 'International Tables Vol C Tables 4.2.6.8 and 6.1.1.4'

loop_
_geom_angle_atom_site_label_1
_geom_angle_atom_site_label_2
_geom_angle_atom_site_label_3
_geom_angle
C00J O001 C00C 117.2(3)
C00L O002 C00H 117.4(3)
C00M O005 C01Y 105.4(4)
C01G O006 C024 118.8(4)
C00N O007 C01T 105.9(4)
C01H O008 C01T 105.9(4)
C01J O009 C01Y 105.9(4)
C01K O00A C022 118.6(5)
C011 C00B C00F 123.4(3)
C011 C00B C01M 117.9(4)
C01M C00B C00F 118.6(3)
O001 C00C H00C 108.9
O001 C00C C00E 107.3(3)
O001 C00C C00W 109.0(3)
C00E C00C H00C 108.9
C00E C00C C00W 113.9(3)
C00W C00C H00C 108.9
C017 C00D C00I 123.9(3)
C017 C00D C01L 117.5(4)
C01L C00D C00I 118.6(3)
C01A C00E C00C 120.7(3)
C01A C00E C01D 118.0(4)
C01D C00E C00C 121.3(3)
O004 C00F C00B 121.1(3)
O004 C00F C00U 120.5(3)
C00B C00F C00U 118.2(3)
C00R O00G H00G 109.5
O002 C00H H00H 109.0
O002 C00H C00O 107.1(3)
O002 C00H C00U 108.5(3)
C00O C00H H00H 109.0
C00O C00H C00U 114.0(3)
C00U C00H H00H 109.0
O003 C00I C00D 121.0(3)
O003 C00I C00W 120.0(3)
C00D C00I C00W 118.8(3)
O001 C00J C00Q 123.7(3)
O001 C00J C01E 114.2(3)
C00Q C00J C01E 122.0(3)
C01D O00K H00K 109.5
O002 C00L C00P 123.3(3)
O002 C00L C016 113.9(3)
C00P C00L C016 122.7(3)
C016 C00M O005 126.8(4)
C01J C00M O005 110.7(4)
C01J C00M C016 122.4(3)
O007 C00N C01H 109.8(4)
C01E C00N O007 127.8(4)
C01E C00N C01H 122.5(4)
C00R C00O C00H 121.9(3)
C01R C00O C00H 119.7(4)
C01R C00O C00R 118.4(4)
C00L C00P C015 118.4(3)
C00L C00P C018 120.8(3)
C015 C00P C018 120.7(3)
C00J C00Q C01B 119.3(3)
C00J C00Q C01F 120.6(3)
C01B C00Q C01F 120.1(3)
O00G C00R C00O 123.1(4)
O00G C00R C01W 117.1(4)
C00O C00R C01W 119.9(4)
C010 C00S H00S 119.0
C01C C00S H00S 119.0
C01C C00S C010 122.1(4)
C00Y C00T C01V 121.1(4)
C01N C00T C00Y 117.2(4)
C01N C00T C01V 121.6(4)
C00F C00U C00H 111.6(3)
C00F C00U H00U 108.9
C00F C00U C018 109.9(3)
C00H C00U H00U 108.9
C00H C00U C018 108.7(3)
C018 C00U H00U 108.9
C00Z C00V C01U 116.2(4)
C00Z C00V C01X 120.4(4)
C01U C00V C01X 123.3(4)
C00C C00W H00W 109.0
C00C C00W C01F 108.1(3)
C00I C00W C00C 112.2(3)
C00I C00W H00W 109.0
C00I C00W C01F 109.6(3)
C01F C00W H00W 109.0
C010 C00X H00X 119.6
C01S C00X H00X 119.6
C01S C00X C010 120.7(4)
C00T C00Y H00Y 119.3
C011 C00Y C00T 121.4(4)
C011 C00Y H00Y 119.3
C00V C00Z H00Z 119.1
C00V C00Z C017 121.8(4)
C017 C00Z H00Z 119.1
C00S C010 C00X 117.7(4)
C00S C010 C01F 121.4(3)
C00X C010 C01F 120.7(3)
C00B C011 C00Y 120.8(4)
C00B C011 H011 119.6
C00Y C011 H011 119.6
C013 C012 H012 120.3
C01G C012 H012 120.3
C01G C012 C013 119.5(4)
C012 C013 H013 118.8
C014 C013 C012 122.3(3)
C014 C013 H013 118.8
C013 C014 C018 120.5(3)
C013 C014 C019 117.1(4)
C019 C014 C018 122.2(3)
C00P C015 H015 120.8
C01J C015 C00P 118.4(4)
C01J C015 H015 120.8
C00L C016 H016 121.9
C00M C016 C00L 116.2(4)
C00M C016 H016 121.9
C00D C017 C00Z 121.0(4)
C00D C017 H017 119.5
C00Z C017 H017 119.5
C00P C018 C00U 108.1(3)
C00P C018 C014 113.8(3)
C00P C018 H018 108.5
C00U C018 H018 108.5
C014 C018 C00U 109.5(3)
C014 C018 H018 108.5
C014 C019 H019 119.4
C01P C019 C014 121.1(4)
C01P C019 H019 119.4
C00E C01A H01A 119.7
C00E C01A C01Z 120.6(4)
C00E C01A O00L 119.1(7)
C01Z C01A H01A 119.7
C01Z C01A O00L 116.1(7)
C00Q C01B H01B 120.8
C01H C01B C00Q 118.4(4)
C01H C01B H01B 120.8
C00S C01C H01C 120.5
C00S C01C C01K 118.9(4)
C01K C01C H01C 120.5
C00E C01D H01D 119.4
O00K C01D C00E 117.9(4)
O00K C01D C01O 120.8(4)
C01O C01D C00E 121.3(4)
C01O C01D H01D 119.4
C00J C01E H01E 121.7
C00N C01E C00J 116.7(4)
C00N C01E H01E 121.7
C00Q C01F C00W 107.5(3)
C00Q C01F H01F 107.8
C00W C01F H01F 107.8
C010 C01F C00Q 114.8(3)
C010 C01F C00W 110.9(3)
C010 C01F H01F 107.8
O006 C01G C012 122.9(4)
C01P C01G O006 117.9(4)
C01P C01G C012 119.3(4)
O008 C01H C00N 110.1(4)
C01B C01H O008 128.8(4)
C01B C01H C00N 121.1(4)
C01O C01I H01I 119.9
C01O C01I C01Z 120.3(4)
C01Z C01I H01I 119.9
C00M C01J O009 109.3(4)
C00M C01J C015 121.8(4)
C015 C01J O009 128.9(4)
O00A C01K C01C 123.6(5)
O00A C01K C01S 116.8(4)
C01S C01K C01C 119.6(4)
C00D C01L H01L 119.7
C01U C01L C00D 120.7(4)
C01U C01L H01L 119.7
C00B C01M H01M 119.7
C01N C01M C00B 120.6(4)
C01N C01M H01M 119.7
C00T C01N C01M 121.9(4)
C00T C01N H01N 119.1
C01M C01N H01N 119.1
C01D C01O H01O 120.2
C01I C01O C01D 119.5(4)
C01I C01O H01O 120.2
C019 C01P H01P 119.7
C01G C01P C019 120.6(4)
C01G C01P H01P 119.7
C01W C01Q H01Q 119.8
C021 C01Q H01Q 119.8
C021 C01Q C01W 120.4(4)
C00O C01R H01R 119.6
C021 C01R C00O 120.8(5)
C021 C01R H01R 119.6
C00X C01S C01K 120.9(4)
C00X C01S H01S 119.5
C01K C01S H01S 119.5
O007 C01T H01G 110.1
O007 C01T H01H 110.1
O008 C01T O007 108.1(3)
O008 C01T H01G 110.1
O008 C01T H01H 110.1
H01G C01T H01H 108.4
C00V C01U H01U 118.8
C01L C01U C00V 122.5(4)
C01L C01U H01U 118.8
C00T C01V C020 112.0(4)
C00T C01V C026 107.0(4)
C020 C01V C026 107.8(5)
C027 C01V C00T 111.9(4)
C027 C01V C020 107.2(5)
C027 C01V C026 110.9(6)
C00R C01W H01W 119.8
C01Q C01W C00R 120.4(4)
C01Q C01W H01W 119.8
C00V C01X C025 107.0(4)
C023 C01X C00V 111.4(5)
C023 C01X C025 106.6(5)
C028 C01X C00V 113.1(4)
C028 C01X C023 107.2(6)
C028 C01X C025 111.5(6)
O005 C01Y O009 108.2(3)
O005 C01Y H01J 110.1
O005 C01Y H01K 110.1
O009 C01Y H01J 110.1
O009 C01Y H01K 110.1
H01J C01Y H01K 108.4
C01A C01Z H01Z 120.0
C01I C01Z C01A 120.1(4)
C01I C01Z H01Z 120.0
C01V C020 H02M 109.5
C01V C020 H02N 109.5
C01V C020 H02O 109.5
H02M C020 H02N 109.5
H02M C020 H02O 109.5
H02N C020 H02O 109.5
C01Q C021 C01R 120.1(4)
C01Q C021 H021 120.0
C01R C021 H021 120.0
O00A C022 H02A 109.5
O00A C022 H02B 109.5
O00A C022 H02C 109.5
H02A C022 H02B 109.5
H02A C022 H02C 109.5
H02B C022 H02C 109.5
C01X C023 H02D 109.5
C01X C023 H02E 109.5
C01X C023 H02F 109.5
H02D C023 H02E 109.5
H02D C023 H02F 109.5
H02E C023 H02F 109.5
O006 C024 H02P 109.5
O006 C024 H02Q 109.5
O006 C024 H02R 109.5
H02P C024 H02Q 109.5
H02P C024 H02R 109.5
H02Q C024 H02R 109.5
C01X C025 H02G 109.5
C01X C025 H02H 109.5
C01X C025 H02I 109.5
H02G C025 H02H 109.5
H02G C025 H02I 109.5
H02H C025 H02I 109.5
C01V C026 H02S 109.5
C01V C026 H02T 109.5
C01V C026 H02U 109.5
H02S C026 H02T 109.5
H02S C026 H02U 109.5
H02T C026 H02U 109.5
C01V C027 H02V 109.5
C01V C027 H02W 109.5
C01V C027 H02X 109.5
H02V C027 H02W 109.5
H02V C027 H02X 109.5
H02W C027 H02X 109.5
C01X C028 H02J 109.5
C01X C028 H02K 109.5
C01X C028 H02L 109.5
H02J C028 H02K 109.5
H02J C028 H02L 109.5
H02K C028 H02L 109.5
C01A O00L H00L 109.5

loop_
_geom_bond_atom_site_label_1
_geom_bond_atom_site_label_2
_geom_bond_distance
O001 C00C 1.442(4)
O001 C00J 1.376(4)
O002 C00H 1.444(4)
O002 C00L 1.382(4)
O003 C00I 1.212(4)
O004 C00F 1.218(4)
O005 C00M 1.375(5)
O005 C01Y 1.415(6)
O006 C01G 1.378(5)
O006 C024 1.415(7)
O007 C00N 1.373(5)
O007 C01T 1.431(7)
O008 C01H 1.373(5)
O008 C01T 1.424(6)
O009 C01J 1.373(5)
O009 C01Y 1.427(6)
O00A C01K 1.360(5)
O00A C022 1.373(9)
C00B C00F 1.488(5)
C00B C011 1.382(5)
C00B C01M 1.385(5)
C00C H00C 0.9800
C00C C00E 1.507(5)
C00C C00W 1.531(5)
C00D C00I 1.501(5)
C00D C017 1.383(5)
C00D C01L 1.384(5)
C00E C01A 1.374(5)
C00E C01D 1.390(5)
C00F C00U 1.516(4)
O00G H00G 0.8200
O00G C00R 1.351(5)
C00H H00H 0.9800
C00H C00O 1.500(5)
C00H C00U 1.535(5)
C00I C00W 1.515(4)
C00J C00Q 1.377(5)
C00J C01E 1.413(5)
O00K H00K 0.8200
O00K C01D 1.380(6)
C00L C00P 1.383(5)
C00L C016 1.405(5)
C00M C016 1.366(6)
C00M C01J 1.361(6)
C00N C01E 1.354(6)
C00N C01H 1.374(6)
C00O C00R 1.391(5)
C00O C01R 1.391(5)
C00P C015 1.410(5)
C00P C018 1.519(5)
C00Q C01B 1.400(5)
C00Q C01F 1.526(4)
C00R C01W 1.395(6)
C00S H00S 0.9300
C00S C010 1.383(5)
C00S C01C 1.380(6)
C00T C00Y 1.386(6)
C00T C01N 1.377(6)
C00T C01V 1.529(6)
C00U H00U 0.9800
C00U C018 1.548(5)
C00V C00Z 1.382(6)
C00V C01U 1.386(6)
C00V C01X 1.535(6)
C00W H00W 0.9800
C00W C01F 1.549(5)
C00X H00X 0.9300
C00X C010 1.396(5)
C00X C01S 1.368(7)
C00Y H00Y 0.9300
C00Y C011 1.383(6)
C00Z H00Z 0.9300
C00Z C017 1.389(6)
C010 C01F 1.507(5)
C011 H011 0.9300
C012 H012 0.9300
C012 C013 1.388(6)
C012 C01G 1.381(6)
C013 H013 0.9300
C013 C014 1.377(5)
C014 C018 1.519(5)
C014 C019 1.390(5)
C015 H015 0.9300
C015 C01J 1.368(6)
C016 H016 0.9300
C017 H017 0.9300
C018 H018 0.9800
C019 H019 0.9300
C019 C01P 1.387(7)
C01A H01A 0.9300
C01A C01Z 1.390(6)
C01A O00L 1.439(17)
C01B H01B 0.9300
C01B C01H 1.373(6)
C01C H01C 0.9300
C01C C01K 1.392(7)
C01D H01D 0.9300
C01D C01O 1.383(6)
C01E H01E 0.9300
C01F H01F 0.9800
C01G C01P 1.372(7)
C01I H01I 0.9300
C01I C01O 1.363(7)
C01I C01Z 1.371(7)
C01K C01S 1.378(8)
C01L H01L 0.9300
C01L C01U 1.379(7)
C01M H01M 0.9300
C01M C01N 1.381(7)
C01N H01N 0.9300
C01O H01O 0.9300
C01P H01P 0.9300
C01Q H01Q 0.9300
C01Q C01W 1.368(7)
C01Q C021 1.359(8)
C01R H01R 0.9300
C01R C021 1.385(7)
C01S H01S 0.9300
C01T H01G 0.9700
C01T H01H 0.9700
C01U H01U 0.9300
C01V C020 1.532(8)
C01V C026 1.543(8)
C01V C027 1.520(7)
C01W H01W 0.9300
C01X C023 1.533(9)
C01X C025 1.540(8)
C01X C028 1.486(7)
C01Y H01J 0.9700
C01Y H01K 0.9700
C01Z H01Z 0.9300
C020 H02M 0.9600
C020 H02N 0.9600
C020 H02O 0.9600
C021 H021 0.9300
C022 H02A 0.9600
C022 H02B 0.9600
C022 H02C 0.9600
C023 H02D 0.9600
C023 H02E 0.9600
C023 H02F 0.9600
C024 H02P 0.9600
C024 H02Q 0.9600
C024 H02R 0.9600
C025 H02G 0.9600
C025 H02H 0.9600
C025 H02I 0.9600
C026 H02S 0.9600
C026 H02T 0.9600
C026 H02U 0.9600
C027 H02V 0.9600
C027 H02W 0.9600
C027 H02X 0.9600
C028 H02J 0.9600
C028 H02K 0.9600
C028 H02L 0.9600
O00L H00L 0.8200
